data_7116729
loop_
_publ_author_name
'Yuichi Takasaki'
'Satoshi Takamizawa'

_publ_section_title
;
 Reversible crystal deformation of a single-crystal host of copper(II)
 1-naphthoate-pyrazine through crystal phase transition induced by
 methanol vapor sorption
;
_journal_name_full Chem.Commun.
_journal_page_first 5024
_journal_paper_doi 10.1039/C4cc09948F
_journal_volume 51
_journal_year 2015
_chemical_formula_sum 'C48.93 H35.72 Cu2 N2 O8.93'
_chemical_formula_weight 921.69
_chemical_name_systematic
; 
 ? 
;
_space_group_IT_number 2
_symmetry_cell_setting triclinic
_symmetry_space_group_name_Hall '-P 1'
_symmetry_space_group_name_H-M 'P -1'
_atom_sites_solution_hydrogens geom
_atom_sites_solution_primary direct
_atom_sites_solution_secondary difmap
_audit_creation_method SHELXL-97
_audit_update_record
;
2014-12-11 deposited with the CCDC.
2015-02-17 downloaded from the CCDC.
;
_cell_angle_alpha 95.110(3)
_cell_angle_beta 96.968(3)
_cell_angle_gamma 102.936(3)
_cell_formula_units_Z 2
_cell_length_a 10.7482(17)
_cell_length_b 12.230(2)
_cell_length_c 16.366(3)
_cell_measurement_reflns_used 7379
_cell_measurement_temperature 90
_cell_measurement_theta_max 28.41
_cell_measurement_theta_min 2.25
_cell_volume 2066.2(6)
_computing_cell_refinement 'Bruker SMART'
_computing_data_collection 'Bruker SMART'
_computing_data_reduction 'Bruker SAINT'
_computing_molecular_graphics 'Bruker SHELXTL'
_computing_publication_material 'Bruker SHELXTL'
_computing_structure_refinement 'SHELXL-97 (Sheldrick, 1997)'
_computing_structure_solution 'SHELXS-97 (Sheldrick, 1990)'
_diffrn_ambient_temperature 90
_diffrn_detector_area_resol_mean 8.366
_diffrn_measured_fraction_theta_full 0.986
_diffrn_measured_fraction_theta_max 0.986
_diffrn_measurement_device_type 'CCD area detector'
_diffrn_measurement_method 'phi and omega scans'
_diffrn_radiation_monochromator graphite
_diffrn_radiation_source 'fine-focus sealed tube'
_diffrn_radiation_type MoK\a
_diffrn_radiation_wavelength 0.71073
_diffrn_reflns_av_R_equivalents 0.0306
_diffrn_reflns_av_sigmaI/netI 0.0558
_diffrn_reflns_limit_h_max 14
_diffrn_reflns_limit_h_min -14
_diffrn_reflns_limit_k_max 16
_diffrn_reflns_limit_k_min -15
_diffrn_reflns_limit_l_max 21
_diffrn_reflns_limit_l_min -21
_diffrn_reflns_number 15630
_diffrn_reflns_theta_full 28.43
_diffrn_reflns_theta_max 28.43
_diffrn_reflns_theta_min 1.26
_exptl_absorpt_coefficient_mu 1.091
_exptl_absorpt_correction_T_max 0.8991
_exptl_absorpt_correction_T_min 0.6125
_exptl_absorpt_correction_type empirical
_exptl_absorpt_process_details
;
SADABS; sheldrick, 1996
;
_exptl_crystal_colour green
_exptl_crystal_density_diffrn 1.482
_exptl_crystal_density_method 'not measured'
_exptl_crystal_description plate
_exptl_crystal_F_000 912
_exptl_crystal_size_max 0.50
_exptl_crystal_size_mid 0.40
_exptl_crystal_size_min 0.10
_refine_diff_density_max 1.468
_refine_diff_density_min -1.016
_refine_diff_density_rms 0.121
_refine_ls_extinction_method none
_refine_ls_goodness_of_fit_ref 1.062
_refine_ls_hydrogen_treatment constr
_refine_ls_matrix_type full
_refine_ls_number_parameters 582
_refine_ls_number_reflns 10274
_refine_ls_number_restraints 647
_refine_ls_restrained_S_all 1.125
_refine_ls_R_factor_all 0.0701
_refine_ls_R_factor_gt 0.0580
_refine_ls_shift/su_max 0.009
_refine_ls_shift/su_mean 0.000
_refine_ls_structure_factor_coef Fsqd
_refine_ls_weighting_details 'calc w=1/[\s^2^(Fo^2^)+(0.0839P)^2^+3.6433P] where P=(Fo^2^+2Fc^2^)/3'
_refine_ls_weighting_scheme calc
_refine_ls_wR_factor_gt 0.1598
_refine_ls_wR_factor_ref 0.1699
_reflns_number_gt 8394
_reflns_number_total 10274
_reflns_threshold_expression >2sigma(I)
_cod_data_source_file c4cc09948f3.cif
_cod_data_source_block b_90K
_cod_original_sg_symbol_H-M P-1
_cod_database_code 7116729

loop_
_symmetry_equiv_pos_as_xyz
'x, y, z'
'-x, -y, -z'

loop_
_atom_site_label
_atom_site_type_symbol
_atom_site_fract_x
_atom_site_fract_y
_atom_site_fract_z
_atom_site_U_iso_or_equiv
_atom_site_adp_type
_atom_site_occupancy
_atom_site_symmetry_multiplicity
_atom_site_calc_flag
_atom_site_refinement_flags
_atom_site_disorder_assembly
_atom_site_disorder_group
C1 C 0.2730(3) 0.0201(3) 0.45132(19) 0.0184(6) Uani 1 1 d U . .
C2 C 0.1370(3) 0.0250(3) 0.42186(19) 0.0183(6) Uani 1 1 d U . .
C3 C 0.0510(3) -0.0605(3) 0.36169(19) 0.0190(6) Uani 1 1 d U . .
C4 C 0.0804(3) -0.1635(3) 0.3312(2) 0.0252(7) Uani 1 1 d U . .
H4 H 0.1614 -0.1781 0.3505 0.030 Uiso 1 1 calc R . .
C5 C -0.0068(4) -0.2417(3) 0.2744(2) 0.0302(8) Uani 1 1 d U . .
H5 H 0.0141 -0.3104 0.2559 0.036 Uiso 1 1 calc R . .
C6 C -0.1267(4) -0.2220(3) 0.2431(2) 0.0327(8) Uani 1 1 d U . .
H6 H -0.1847 -0.2754 0.2022 0.039 Uiso 1 1 calc R . .
C7 C -0.1585(3) -0.1262(3) 0.2719(2) 0.0296(8) Uani 1 1 d U . .
H7 H -0.2399 -0.1135 0.2512 0.036 Uiso 1 1 calc R . .
C8 C -0.0727(3) -0.0436(3) 0.3329(2) 0.0226(6) Uani 1 1 d U . .
C9 C -0.1104(3) 0.0528(3) 0.3662(2) 0.0249(7) Uani 1 1 d U . .
H9 H -0.1931 0.0640 0.3467 0.030 Uiso 1 1 calc R . .
C10 C -0.0298(3) 0.1296(3) 0.4256(2) 0.0250(7) Uani 1 1 d U . .
H10 H -0.0574 0.1927 0.4487 0.030 Uiso 1 1 calc R . .
C11 C 0.0952(3) 0.1159(3) 0.4533(2) 0.0222(6) Uani 1 1 d U . .
H11 H 0.1510 0.1706 0.4944 0.027 Uiso 1 1 calc R . .
C12 C 0.3933(3) -0.1812(3) 0.5544(2) 0.0214(6) Uani 1 1 d U . .
C13 C 0.3253(4) -0.2899(3) 0.5814(2) 0.0271(7) Uani 1 1 d U . .
C14 C 0.3343(5) -0.2993(4) 0.6633(3) 0.0442(11) Uani 1 1 d U . .
H14 H 0.3756 -0.2345 0.7015 0.053 Uiso 1 1 calc R . .
C15 C 0.2847(6) -0.4016(4) 0.6942(3) 0.0540(13) Uani 1 1 d U . .
H15 H 0.2984 -0.4060 0.7522 0.065 Uiso 1 1 calc R . .
C16 C 0.2180(5) -0.4931(4) 0.6424(3) 0.0408(10) Uani 1 1 d U . .
H16 H 0.1859 -0.5621 0.6635 0.049 Uiso 1 1 calc R . .
C17 C 0.1957(4) -0.4861(4) 0.5549(3) 0.0396(9) Uani 1 1 d U . .
C18 C 0.1194(5) -0.5800(4) 0.5002(3) 0.0476(11) Uani 1 1 d U . .
H18 H 0.0840 -0.6477 0.5220 0.057 Uiso 1 1 calc R . .
C19 C 0.0962(6) -0.5749(4) 0.4176(3) 0.0578(13) Uani 1 1 d U . .
H19 H 0.0448 -0.6387 0.3819 0.069 Uiso 1 1 calc R . .
C20 C 0.1494(5) -0.4733(4) 0.3842(3) 0.0537(12) Uani 1 1 d U . .
H20 H 0.1345 -0.4698 0.3262 0.064 Uiso 1 1 calc R . .
C21 C 0.2212(4) -0.3818(4) 0.4358(3) 0.0415(10) Uani 1 1 d U . .
H21 H 0.2540 -0.3143 0.4130 0.050 Uiso 1 1 calc R . .
C22 C 0.2487(4) -0.3838(3) 0.5225(3) 0.0331(8) Uani 1 1 d U . .
C23 C 0.2729(3) 0.5061(3) 0.9445(2) 0.0226(6) Uani 1 1 d U . .
C24 C 0.1356(3) 0.5066(3) 0.9130(2) 0.0268(7) Uani 1 1 d U . .
C25 C 0.0402(4) 0.4131(4) 0.9170(2) 0.0340(9) Uani 1 1 d U . .
H25 H 0.0619 0.3488 0.9380 0.041 Uiso 1 1 calc R . .
C26 C -0.0916(4) 0.4111(5) 0.8898(3) 0.0466(11) Uani 1 1 d U . .
H26 H -0.1579 0.3472 0.8948 0.056 Uiso 1 1 calc R . .
C27 C -0.1208(5) 0.5006(5) 0.8569(3) 0.0523(12) Uani 1 1 d U . .
H27 H -0.2086 0.4984 0.8383 0.063 Uiso 1 1 calc R . .
C28 C -0.0264(5) 0.5968(5) 0.8490(3) 0.0508(12) Uani 1 1 d U . .
C29 C -0.0549(7) 0.6914(6) 0.8110(3) 0.0683(15) Uani 1 1 d U . .
H29 H -0.1418 0.6899 0.7901 0.082 Uiso 1 1 calc R . .
C30 C 0.0396(7) 0.7824(6) 0.8043(4) 0.0772(17) Uani 1 1 d U . .
H30 H 0.0178 0.8432 0.7780 0.093 Uiso 1 1 calc R . .
C31 C 0.1687(7) 0.7893(6) 0.8350(4) 0.0750(16) Uani 1 1 d U . .
H31 H 0.2335 0.8543 0.8297 0.090 Uiso 1 1 calc R . .
C32 C 0.2019(6) 0.7014(5) 0.8732(4) 0.0561(13) Uani 1 1 d U . .
H32 H 0.2893 0.7068 0.8951 0.067 Uiso 1 1 calc R . .
C33 C 0.1060(4) 0.6030(4) 0.8798(3) 0.0408(10) Uani 1 1 d U . .
C34 C 0.4089(3) 0.3393(3) 1.0798(2) 0.0250(7) Uani 1 1 d U . .
C35 C 0.3522(4) 0.2460(3) 1.1272(3) 0.0348(7) Uani 1 1 d DU . .
C36 C 0.3792(4) 0.2644(4) 1.2111(3) 0.0452(9) Uani 1 1 d DU . .
H36 H 0.4295 0.3357 1.2372 0.054 Uiso 1 1 calc R . .
C37 C 0.3330(5) 0.1783(5) 1.2604(3) 0.0527(10) Uani 1 1 d DU . .
H37 H 0.3534 0.1927 1.3191 0.063 Uiso 1 1 calc R . .
C38 C 0.2614(5) 0.0773(4) 1.2254(3) 0.0472(9) Uani 1 1 d DU . .
H38 H 0.2309 0.0205 1.2590 0.057 Uiso 1 1 calc R . .
C39 C 0.2319(6) 0.0557(5) 1.1398(4) 0.0605(10) Uani 1 1 d DU . .
C40 C 0.1566(7) -0.0509(6) 1.1034(4) 0.0824(13) Uani 1 1 d DU . .
H40 H 0.1327 -0.1086 1.1376 0.099 Uiso 1 1 calc R . .
C41 C 0.1159(8) -0.0736(7) 1.0172(4) 0.0924(14) Uani 1 1 d DU . .
H41 H 0.0643 -0.1456 0.9934 0.111 Uiso 1 1 calc R . .
C42 C 0.1532(7) 0.0131(5) 0.9666(5) 0.0885(14) Uani 1 1 d DU . .
H42 H 0.1278 -0.0022 0.9083 0.106 Uiso 1 1 calc R . .
C43 C 0.2266(6) 0.1204(5) 1.0007(4) 0.0750(12) Uani 1 1 d DU . .
H43 H 0.2465 0.1785 0.9663 0.090 Uiso 1 1 calc R . .
C44 C 0.2713(5) 0.1418(4) 1.0873(3) 0.0568(9) Uani 1 1 d DU . .
C45 C 0.4714(5) 0.2621(3) 0.6823(2) 0.0385(10) Uani 1 1 d U . .
H45 H 0.4482 0.2834 0.6292 0.046 Uiso 1 1 calc R . .
C46 C 0.4727(4) 0.3351(3) 0.7523(2) 0.0343(9) Uani 1 1 d U . .
H46 H 0.4511 0.4053 0.7460 0.041 Uiso 1 1 calc R . .
C47 C 0.5327(5) 0.2102(4) 0.8329(2) 0.0415(10) Uani 1 1 d U . .
H47 H 0.5544 0.1882 0.8860 0.050 Uiso 1 1 calc R . .
C48 C 0.5328(5) 0.1374(4) 0.7626(2) 0.0379(9) Uani 1 1 d U . .
H48 H 0.5556 0.0676 0.7689 0.046 Uiso 1 1 calc R . .
C1S C 0.4189(16) 0.3905(14) 0.5081(11) 0.117(6) Uani 0.536(13) 1 d PDU A -1
H1S1 H 0.4837 0.4146 0.5577 0.176 Uiso 0.536(13) 1 calc PR A -1
H1S2 H 0.4149 0.3117 0.4878 0.176 Uiso 0.536(13) 1 calc PR A -1
H1S3 H 0.3344 0.3970 0.5218 0.176 Uiso 0.536(13) 1 calc PR A -1
O2S O 0.507(5) 0.043(3) 0.994(4) 0.30(2) Uani 0.395(16) 1 d PDU B -2
H2S H 0.4685 -0.0234 0.9995 0.451 Uiso 0.395(16) 1 calc PRD B -2
C2S C 0.648(5) 0.046(3) 0.984(4) 0.31(2) Uani 0.395(16) 1 d PDU B -2
H2S1 H 0.6962 0.1245 0.9876 0.472 Uiso 0.395(16) 1 calc PRD B -2
H2S2 H 0.6509 0.0060 0.9298 0.472 Uiso 0.395(16) 1 calc PRD B -2
H2S3 H 0.6855 0.0089 1.0280 0.472 Uiso 0.395(16) 1 calc PRD B -2
Cu1 Cu 0.49528(3) 0.05447(3) 0.57102(2) 0.01477(11) Uani 1 1 d . . .
Cu2 Cu 0.49962(4) 0.42633(3) 0.93738(2) 0.01938(12) Uani 1 1 d . . .
N1 N 0.5020(3) 0.1628(2) 0.68741(17) 0.0210(6) Uani 1 1 d . . .
N2 N 0.5034(3) 0.3092(2) 0.82815(17) 0.0231(6) Uani 1 1 d . . .
O1 O 0.3316(2) -0.0284(2) 0.40175(15) 0.0239(5) Uani 1 1 d . . .
O2 O 0.3226(2) 0.0666(2) 0.52353(14) 0.0219(5) Uani 1 1 d . . .
O3 O 0.4144(2) -0.09233(19) 0.60490(15) 0.0225(5) Uani 1 1 d . . .
O4 O 0.4273(2) -0.1855(2) 0.48327(15) 0.0251(5) Uani 1 1 d . . .
O5 O 0.3230(3) 0.4400(3) 0.90385(18) 0.0375(7) Uani 1 1 d . . .
O6 O 0.3265(2) 0.5708(2) 1.00876(16) 0.0301(6) Uani 1 1 d . . .
O7 O 0.4303(3) 0.4389(2) 1.11466(16) 0.0332(6) Uani 1 1 d . . .
O8 O 0.4315(3) 0.3128(2) 1.00790(17) 0.0365(7) Uani 1 1 d . . .
O1S O 0.4554(16) 0.4642(15) 0.4420(10) 0.186(7) Uani 0.536(13) 1 d PDU A -1
H1S H 0.4088 0.4360 0.3968 0.279 Uiso 0.536(13) 1 calc PRD A -1

loop_
_atom_site_aniso_label
_atom_site_aniso_U_11
_atom_site_aniso_U_22
_atom_site_aniso_U_33
_atom_site_aniso_U_23
_atom_site_aniso_U_13
_atom_site_aniso_U_12
C1 0.0178(14) 0.0177(14) 0.0180(14) 0.0003(11) 0.0035(11) 0.0011(11)
C2 0.0168(14) 0.0202(14) 0.0172(14) 0.0021(11) 0.0026(11) 0.0031(11)
C3 0.0169(14) 0.0220(15) 0.0162(13) 0.0012(11) 0.0037(11) 0.0004(11)
C4 0.0232(16) 0.0246(16) 0.0262(16) -0.0020(13) 0.0066(13) 0.0028(13)
C5 0.0274(18) 0.0286(18) 0.0296(17) -0.0064(14) 0.0067(14) -0.0008(14)
C6 0.0256(18) 0.0365(19) 0.0277(17) -0.0079(15) 0.0008(14) -0.0039(15)
C7 0.0195(16) 0.041(2) 0.0238(16) 0.0016(15) 0.0003(13) 0.0013(14)
C8 0.0185(15) 0.0292(16) 0.0191(14) 0.0037(12) 0.0051(12) 0.0016(12)
C9 0.0192(15) 0.0325(17) 0.0248(16) 0.0072(14) 0.0049(13) 0.0077(13)
C10 0.0254(16) 0.0233(16) 0.0293(17) 0.0046(13) 0.0089(13) 0.0086(13)
C11 0.0229(16) 0.0211(15) 0.0209(15) -0.0001(12) 0.0028(12) 0.0031(12)
C12 0.0199(15) 0.0183(14) 0.0243(16) -0.0003(12) 0.0054(12) 0.0012(12)
C13 0.0334(18) 0.0187(15) 0.0289(17) 0.0008(13) 0.0135(14) 0.0013(13)
C14 0.071(3) 0.0275(19) 0.0295(19) 0.0006(16) 0.0150(19) -0.0020(19)
C15 0.086(3) 0.040(2) 0.031(2) 0.0077(18) 0.017(2) -0.002(2)
C16 0.055(2) 0.0267(18) 0.040(2) 0.0118(16) 0.0147(19) 0.0006(17)
C17 0.043(2) 0.0287(19) 0.045(2) 0.0070(17) 0.0115(18) 0.0004(16)
C18 0.057(3) 0.030(2) 0.049(2) 0.0053(18) 0.005(2) -0.0017(19)
C19 0.070(3) 0.036(2) 0.054(3) 0.004(2) 0.000(2) -0.009(2)
C20 0.068(3) 0.042(2) 0.037(2) 0.0000(19) -0.010(2) -0.005(2)
C21 0.049(2) 0.0300(19) 0.039(2) 0.0073(17) -0.0007(18) -0.0013(17)
C22 0.0348(19) 0.0261(17) 0.0371(19) 0.0026(15) 0.0086(16) 0.0033(15)
C23 0.0183(15) 0.0276(16) 0.0210(15) -0.0024(13) 0.0053(12) 0.0043(12)
C24 0.0232(16) 0.0424(19) 0.0157(14) -0.0042(13) 0.0047(12) 0.0116(14)
C25 0.0237(17) 0.050(2) 0.0241(17) -0.0091(16) 0.0053(14) 0.0053(16)
C26 0.0240(19) 0.076(3) 0.032(2) -0.020(2) 0.0056(16) 0.0061(19)
C27 0.036(2) 0.100(4) 0.0257(19) -0.007(2) 0.0046(17) 0.032(2)
C28 0.054(3) 0.090(3) 0.0255(19) 0.009(2) 0.0128(18) 0.047(2)
C29 0.079(3) 0.105(4) 0.048(3) 0.020(3) 0.023(2) 0.065(3)
C30 0.100(4) 0.090(4) 0.074(3) 0.036(3) 0.036(3) 0.066(3)
C31 0.095(4) 0.068(3) 0.089(4) 0.036(3) 0.050(3) 0.045(3)
C32 0.068(3) 0.054(3) 0.066(3) 0.022(2) 0.037(2) 0.035(2)
C33 0.045(2) 0.060(3) 0.0303(19) 0.0109(18) 0.0188(17) 0.030(2)
C34 0.0204(16) 0.0303(17) 0.0244(16) 0.0012(14) 0.0050(13) 0.0061(13)
C35 0.0365(15) 0.0387(15) 0.0349(14) 0.0102(13) 0.0132(12) 0.0140(13)
C36 0.0474(16) 0.0488(16) 0.0394(15) 0.0151(14) 0.0013(14) 0.0101(14)
C37 0.0569(17) 0.0568(17) 0.0443(16) 0.0210(15) 0.0007(15) 0.0113(15)
C38 0.0522(17) 0.0487(16) 0.0474(16) 0.0214(14) 0.0123(14) 0.0174(14)
C39 0.0688(17) 0.0565(16) 0.0562(16) 0.0123(15) 0.0221(15) 0.0054(15)
C40 0.091(2) 0.075(2) 0.074(2) 0.0138(18) 0.0211(18) -0.0008(18)
C41 0.100(2) 0.084(2) 0.083(2) 0.0125(19) 0.0174(19) -0.0009(18)
C42 0.096(2) 0.081(2) 0.079(2) 0.0113(18) 0.0161(18) -0.0011(18)
C43 0.082(2) 0.0687(19) 0.0655(19) 0.0095(17) 0.0160(17) -0.0026(17)
C44 0.0646(16) 0.0539(16) 0.0503(15) 0.0094(14) 0.0192(14) 0.0036(14)
C45 0.071(3) 0.0270(18) 0.0194(17) -0.0016(14) 0.0112(17) 0.0151(18)
C46 0.060(3) 0.0218(17) 0.0223(17) -0.0027(14) 0.0104(17) 0.0123(16)
C47 0.066(3) 0.047(2) 0.0172(16) -0.0066(16) -0.0020(17) 0.034(2)
C48 0.057(3) 0.036(2) 0.0245(18) -0.0081(15) -0.0037(17) 0.0294(19)
C1S 0.120(9) 0.118(9) 0.145(10) 0.035(7) 0.045(7) 0.072(7)
O2S 0.29(2) 0.31(2) 0.31(2) 0.038(10) 0.048(10) 0.072(11)
C2S 0.32(3) 0.32(3) 0.31(3) 0.038(10) 0.049(10) 0.072(11)
Cu1 0.0148(2) 0.01487(19) 0.01290(18) -0.00405(13) 0.00359(13) 0.00130(14)
Cu2 0.0166(2) 0.0228(2) 0.0162(2) -0.00815(15) 0.00440(15) 0.00244(15)
N1 0.0191(13) 0.0206(13) 0.0206(13) -0.0073(11) 0.0059(11) 0.0014(10)
N2 0.0220(14) 0.0270(15) 0.0182(13) -0.0089(11) 0.0054(11) 0.0047(11)
O1 0.0188(11) 0.0323(13) 0.0191(11) -0.0064(10) 0.0016(9) 0.0072(10)
O2 0.0194(11) 0.0272(12) 0.0174(11) -0.0052(9) 0.0016(9) 0.0054(9)
O3 0.0258(12) 0.0184(11) 0.0214(11) -0.0017(9) 0.0068(9) 0.0012(9)
O4 0.0314(13) 0.0172(11) 0.0251(12) -0.0026(9) 0.0117(10) 0.0004(9)
O5 0.0214(13) 0.0490(17) 0.0365(15) -0.0245(13) -0.0046(11) 0.0134(12)
O6 0.0230(13) 0.0382(15) 0.0267(13) -0.0138(11) 0.0019(10) 0.0102(11)
O7 0.0472(17) 0.0297(14) 0.0229(13) -0.0021(10) 0.0125(12) 0.0073(12)
O8 0.0501(18) 0.0268(14) 0.0312(14) -0.0032(11) 0.0221(13) 0.0004(12)
O1S 0.168(10) 0.196(10) 0.220(11) 0.005(8) 0.031(8) 0.101(8)

loop_
_atom_type_symbol
_atom_type_description
_atom_type_scat_dispersion_real
_atom_type_scat_dispersion_imag
_atom_type_scat_source
C C 0.0033 0.0016 'International Tables Vol C Tables 4.2.6.8 and 6.1.1.4'
H H 0.0000 0.0000 'International Tables Vol C Tables 4.2.6.8 and 6.1.1.4'
Cu Cu 0.3201 1.2651 'International Tables Vol C Tables 4.2.6.8 and 6.1.1.4'
N N 0.0061 0.0033 'International Tables Vol C Tables 4.2.6.8 and 6.1.1.4'
O O 0.0106 0.0060 'International Tables Vol C Tables 4.2.6.8 and 6.1.1.4'

loop_
_geom_angle_atom_site_label_1
_geom_angle_atom_site_label_2
_geom_angle_atom_site_label_3
_geom_angle
_geom_angle_site_symmetry_1
_geom_angle_site_symmetry_3
O2 C1 O1 124.3(3) . .
O2 C1 C2 117.6(3) . .
O1 C1 C2 118.1(3) . .
C11 C2 C3 119.6(3) . .
C11 C2 C1 117.7(3) . .
C3 C2 C1 122.7(3) . .
C8 C3 C4 117.6(3) . .
C8 C3 C2 118.3(3) . .
C4 C3 C2 124.1(3) . .
C5 C4 C3 120.9(3) . .
C4 C5 C6 121.2(4) . .
C7 C6 C5 119.4(3) . .
C6 C7 C8 121.6(3) . .
C9 C8 C3 119.8(3) . .
C9 C8 C7 121.0(3) . .
C3 C8 C7 119.2(3) . .
C10 C9 C8 120.8(3) . .
C9 C10 C11 120.2(3) . .
C2 C11 C10 121.2(3) . .
O4 C12 O3 124.8(3) . .
O4 C12 C13 117.4(3) . .
O3 C12 C13 117.8(3) . .
C14 C13 C22 119.5(3) . .
C14 C13 C12 118.4(3) . .
C22 C13 C12 122.1(3) . .
C13 C14 C15 122.4(4) . .
C16 C15 C14 120.6(4) . .
C15 C16 C17 119.7(4) . .
C18 C17 C22 119.5(4) . .
C18 C17 C16 120.2(4) . .
C22 C17 C16 120.2(4) . .
C19 C18 C17 121.2(4) . .
C18 C19 C20 119.8(5) . .
C21 C20 C19 119.8(5) . .
C20 C21 C22 122.2(4) . .
C21 C22 C17 117.4(4) . .
C21 C22 C13 125.4(4) . .
C17 C22 C13 117.2(4) . .
O6 C23 O5 125.9(3) . .
O6 C23 C24 117.5(3) . .
O5 C23 C24 116.6(3) . .
C25 C24 C33 120.8(4) . .
C25 C24 C23 118.8(4) . .
C33 C24 C23 120.4(4) . .
C24 C25 C26 120.6(4) . .
C27 C26 C25 119.3(5) . .
C26 C27 C28 122.3(4) . .
C27 C28 C33 119.4(5) . .
C27 C28 C29 123.2(5) . .
C33 C28 C29 117.4(6) . .
C30 C29 C28 121.2(6) . .
C29 C30 C31 121.6(6) . .
C32 C31 C30 119.8(6) . .
C31 C32 C33 120.4(6) . .
C32 C33 C24 122.8(4) . .
C32 C33 C28 119.6(5) . .
C24 C33 C28 117.5(5) . .
O7 C34 O8 124.7(3) . .
O7 C34 C35 117.5(3) . .
O8 C34 C35 117.9(3) . .
C36 C35 C44 120.3(4) . .
C36 C35 C34 117.5(4) . .
C44 C35 C34 122.2(4) . .
C35 C36 C37 120.8(5) . .
C38 C37 C36 120.9(5) . .
C37 C38 C39 119.8(5) . .
C38 C39 C40 119.4(5) . .
C38 C39 C44 121.4(5) . .
C40 C39 C44 119.0(5) . .
C39 C40 C41 121.3(6) . .
C40 C41 C42 118.8(7) . .
C43 C42 C41 121.4(7) . .
C42 C43 C44 119.6(6) . .
C43 C44 C35 123.9(5) . .
C43 C44 C39 119.6(5) . .
C35 C44 C39 116.5(4) . .
N1 C45 C46 121.8(4) . .
N2 C46 C45 121.7(4) . .
N2 C47 C48 122.0(4) . .
N1 C48 C47 121.6(4) . .
O1 Cu1 O2 169.49(9) 2_656 .
O1 Cu1 O3 91.53(11) 2_656 .
O2 Cu1 O3 88.38(10) . .
O1 Cu1 O4 88.51(11) 2_656 2_656
O2 Cu1 O4 89.66(11) . 2_656
O3 Cu1 O4 169.41(10) . 2_656
O1 Cu1 N1 95.55(10) 2_656 .
O2 Cu1 N1 94.84(10) . .
O3 Cu1 N1 98.78(10) . .
O4 Cu1 N1 91.76(10) 2_656 .
O1 Cu1 Cu1 82.73(7) 2_656 2_656
O2 Cu1 Cu1 86.77(7) . 2_656
O3 Cu1 Cu1 87.33(7) . 2_656
O4 Cu1 Cu1 82.17(7) 2_656 2_656
N1 Cu1 Cu1 173.72(8) . 2_656
O8 Cu2 O6 88.39(13) . 2_667
O8 Cu2 O5 88.59(14) . .
O6 Cu2 O5 168.82(11) 2_667 .
O8 Cu2 O7 169.01(11) . 2_667
O6 Cu2 O7 89.92(13) 2_667 2_667
O5 Cu2 O7 91.00(14) . 2_667
O8 Cu2 N2 97.54(11) . .
O6 Cu2 N2 95.77(10) 2_667 .
O5 Cu2 N2 95.29(11) . .
O7 Cu2 N2 93.44(11) 2_667 .
O8 Cu2 Cu2 85.45(8) . 2_667
O6 Cu2 Cu2 84.17(7) 2_667 2_667
O5 Cu2 Cu2 84.87(8) . 2_667
O7 Cu2 Cu2 83.57(8) 2_667 2_667
N2 Cu2 Cu2 177.01(8) . 2_667
C48 N1 C45 116.6(3) . .
C48 N1 Cu1 125.4(2) . .
C45 N1 Cu1 118.1(2) . .
C47 N2 C46 116.4(3) . .
C47 N2 Cu2 123.4(2) . .
C46 N2 Cu2 120.2(2) . .
C1 O1 Cu1 125.3(2) . 2_656
C1 O2 Cu1 120.6(2) . .
C12 O3 Cu1 119.8(2) . .
C12 O4 Cu1 125.7(2) . 2_656
C23 O5 Cu2 122.0(2) . .
C23 O6 Cu2 122.9(2) . 2_667
C34 O7 Cu2 124.1(2) . 2_667
C34 O8 Cu2 122.2(3) . .

loop_
_geom_bond_atom_site_label_1
_geom_bond_atom_site_label_2
_geom_bond_distance
_geom_bond_site_symmetry_2
C1 O2 1.263(4) .
C1 O1 1.270(4) .
C1 C2 1.498(4) .
C2 C11 1.372(5) .
C2 C3 1.443(4) .
C3 C8 1.422(5) .
C3 C4 1.428(5) .
C4 C5 1.373(5) .
C5 C6 1.407(5) .
C6 C7 1.354(6) .
C7 C8 1.430(5) .
C8 C9 1.416(5) .
C9 C10 1.359(5) .
C10 C11 1.416(5) .
C12 O4 1.261(4) .
C12 O3 1.266(4) .
C12 C13 1.498(5) .
C13 C14 1.349(5) .
C13 C22 1.453(5) .
C14 C15 1.409(6) .
C15 C16 1.345(6) .
C16 C17 1.436(6) .
C17 C18 1.417(6) .
C17 C22 1.429(5) .
C18 C19 1.354(7) .
C19 C20 1.431(7) .
C20 C21 1.359(6) .
C21 C22 1.418(6) .
C23 O6 1.251(4) .
C23 O5 1.254(4) .
C23 C24 1.505(5) .
C24 C25 1.366(6) .
C24 C33 1.424(6) .
C25 C26 1.426(6) .
C26 C27 1.342(8) .
C27 C28 1.398(8) .
C28 C33 1.433(6) .
C28 C29 1.436(8) .
C29 C30 1.351(10) .
C30 C31 1.399(10) .
C31 C32 1.382(7) .
C32 C33 1.420(7) .
C34 O7 1.257(4) .
C34 O8 1.259(4) .
C34 C35 1.496(5) .
C35 C36 1.355(6) .
C35 C44 1.424(5) .
C36 C37 1.422(6) .
C37 C38 1.337(7) .
C38 C39 1.386(7) .
C39 C40 1.408(6) .
C39 C44 1.442(7) .
C40 C41 1.408(6) .
C41 C42 1.420(6) .
C42 C43 1.398(6) .
C43 C44 1.420(6) .
C45 N1 1.334(5) .
C45 C46 1.385(5) .
C46 N2 1.328(5) .
C47 N2 1.325(5) .
C47 C48 1.392(5) .
C48 N1 1.317(5) .
C1S O1S 1.501(9) .
O2S C2S 1.533(10) .
Cu1 O1 1.962(2) 2_656
Cu1 O2 1.966(2) .
Cu1 O3 1.970(2) .
Cu1 O4 1.972(2) 2_656
Cu1 N1 2.205(3) .
Cu1 Cu1 2.5990(8) 2_656
Cu2 O8 1.958(3) .
Cu2 O6 1.958(3) 2_667
Cu2 O5 1.959(3) .
Cu2 O7 1.964(3) 2_667
Cu2 N2 2.199(3) .
Cu2 Cu2 2.6038(8) 2_667
O1 Cu1 1.962(2) 2_656
O4 Cu1 1.972(2) 2_656
O6 Cu2 1.958(3) 2_667
O7 Cu2 1.964(3) 2_667

loop_
_geom_torsion_atom_site_label_1
_geom_torsion_atom_site_label_2
_geom_torsion_atom_site_label_3
_geom_torsion_atom_site_label_4
_geom_torsion
_geom_torsion_site_symmetry_1
_geom_torsion_site_symmetry_4
O2 C1 C2 C11 29.2(4) . .
O1 C1 C2 C11 -149.5(3) . .
O2 C1 C2 C3 -151.7(3) . .
O1 C1 C2 C3 29.6(4) . .
C11 C2 C3 C8 4.0(5) . .
C1 C2 C3 C8 -175.1(3) . .
C11 C2 C3 C4 -173.7(3) . .
C1 C2 C3 C4 7.2(5) . .
C8 C3 C4 C5 1.7(5) . .
C2 C3 C4 C5 179.4(3) . .
C3 C4 C5 C6 1.4(6) . .
C4 C5 C6 C7 -2.6(6) . .
C5 C6 C7 C8 0.7(6) . .
C4 C3 C8 C9 175.0(3) . .
C2 C3 C8 C9 -2.8(5) . .
C4 C3 C8 C7 -3.5(5) . .
C2 C3 C8 C7 178.7(3) . .
C6 C7 C8 C9 -176.1(4) . .
C6 C7 C8 C3 2.3(5) . .
C3 C8 C9 C10 -0.1(5) . .
C7 C8 C9 C10 178.3(3) . .
C8 C9 C10 C11 2.0(5) . .
C3 C2 C11 C10 -2.3(5) . .
C1 C2 C11 C10 176.9(3) . .
C9 C10 C11 C2 -0.8(5) . .
O4 C12 C13 C14 153.2(4) . .
O3 C12 C13 C14 -25.6(5) . .
O4 C12 C13 C22 -27.9(5) . .
O3 C12 C13 C22 153.3(4) . .
C22 C13 C14 C15 7.6(7) . .
C12 C13 C14 C15 -173.5(4) . .
C13 C14 C15 C16 -4.5(9) . .
C14 C15 C16 C17 -0.9(8) . .
C15 C16 C17 C18 -176.4(5) . .
C15 C16 C17 C22 2.7(7) . .
C22 C17 C18 C19 0.3(8) . .
C16 C17 C18 C19 179.4(5) . .
C17 C18 C19 C20 0.1(9) . .
C18 C19 C20 C21 -1.0(9) . .
C19 C20 C21 C22 1.6(8) . .
C20 C21 C22 C17 -1.2(7) . .
C20 C21 C22 C13 179.6(5) . .
C18 C17 C22 C21 0.2(7) . .
C16 C17 C22 C21 -178.9(4) . .
C18 C17 C22 C13 179.5(4) . .
C16 C17 C22 C13 0.4(6) . .
C14 C13 C22 C21 173.8(5) . .
C12 C13 C22 C21 -5.1(6) . .
C14 C13 C22 C17 -5.4(6) . .
C12 C13 C22 C17 175.7(4) . .
O6 C23 C24 C25 -111.6(4) . .
O5 C23 C24 C25 68.0(5) . .
O6 C23 C24 C33 68.3(5) . .
O5 C23 C24 C33 -112.1(4) . .
C33 C24 C25 C26 -1.5(5) . .
C23 C24 C25 C26 178.4(3) . .
C24 C25 C26 C27 2.7(6) . .
C25 C26 C27 C28 -0.7(6) . .
C26 C27 C28 C33 -2.4(7) . .
C26 C27 C28 C29 177.3(4) . .
C27 C28 C29 C30 -179.6(5) . .
C33 C28 C29 C30 0.2(8) . .
C28 C29 C30 C31 -0.9(10) . .
C29 C30 C31 C32 0.1(10) . .
C30 C31 C32 C33 1.4(9) . .
C31 C32 C33 C24 175.3(5) . .
C31 C32 C33 C28 -2.1(7) . .
C25 C24 C33 C32 -179.0(4) . .
C23 C24 C33 C32 1.1(6) . .
C25 C24 C33 C28 -1.5(5) . .
C23 C24 C33 C28 178.6(3) . .
C27 C28 C33 C32 -179.0(4) . .
C29 C28 C33 C32 1.3(6) . .
C27 C28 C33 C24 3.5(6) . .
C29 C28 C33 C24 -176.3(4) . .
O7 C34 C35 C36 -28.7(5) . .
O8 C34 C35 C36 151.5(4) . .
O7 C34 C35 C44 150.5(4) . .
O8 C34 C35 C44 -29.4(6) . .
C44 C35 C36 C37 3.3(5) . .
C34 C35 C36 C37 -177.6(4) . .
C35 C36 C37 C38 -0.3(6) . .
C36 C37 C38 C39 0.2(8) . .
C37 C38 C39 C40 179.9(6) . .
C37 C38 C39 C44 -3.2(9) . .
C38 C39 C40 C41 175.0(7) . .
C44 C39 C40 C41 -2.0(11) . .
C39 C40 C41 C42 0.6(12) . .
C40 C41 C42 C43 -1.5(13) . .
C41 C42 C43 C44 3.6(12) . .
C42 C43 C44 C35 176.5(6) . .
C42 C43 C44 C39 -4.9(10) . .
C36 C35 C44 C43 172.7(5) . .
C34 C35 C44 C43 -6.4(8) . .
C36 C35 C44 C39 -5.9(7) . .
C34 C35 C44 C39 175.0(4) . .
C38 C39 C44 C43 -172.8(6) . .
C40 C39 C44 C43 4.1(9) . .
C38 C39 C44 C35 5.9(8) . .
C40 C39 C44 C35 -177.2(6) . .
N1 C45 C46 N2 -0.6(7) . .
N2 C47 C48 N1 -0.8(8) . .
C47 C48 N1 C45 0.3(7) . .
C47 C48 N1 Cu1 -179.1(3) . .
C46 C45 N1 C48 0.3(7) . .
C46 C45 N1 Cu1 179.8(3) . .
O1 Cu1 N1 C48 -51.3(3) 2_656 .
O2 Cu1 N1 C48 130.3(3) . .
O3 Cu1 N1 C48 41.2(3) . .
O4 Cu1 N1 C48 -139.9(3) 2_656 .
Cu1 Cu1 N1 C48 -125.1(7) 2_656 .
O1 Cu1 N1 C45 129.4(3) 2_656 .
O2 Cu1 N1 C45 -49.1(3) . .
O3 Cu1 N1 C45 -138.2(3) . .
O4 Cu1 N1 C45 40.7(3) 2_656 .
Cu1 Cu1 N1 C45 55.5(9) 2_656 .
C48 C47 N2 C46 0.6(7) . .
C48 C47 N2 Cu2 179.2(4) . .
C45 C46 N2 C47 0.1(6) . .
C45 C46 N2 Cu2 -178.6(3) . .
O8 Cu2 N2 C47 -36.5(4) . .
O6 Cu2 N2 C47 52.6(4) 2_667 .
O5 Cu2 N2 C47 -125.8(4) . .
O7 Cu2 N2 C47 142.9(3) 2_667 .
Cu2 Cu2 N2 C47 141.3(14) 2_667 .
O8 Cu2 N2 C46 142.1(3) . .
O6 Cu2 N2 C46 -128.8(3) 2_667 .
O5 Cu2 N2 C46 52.8(3) . .
O7 Cu2 N2 C46 -38.5(3) 2_667 .
Cu2 Cu2 N2 C46 -40.1(17) 2_667 .
O2 C1 O1 Cu1 5.9(5) . 2_656
C2 C1 O1 Cu1 -175.5(2) . 2_656
O1 C1 O2 Cu1 -6.2(5) . .
C2 C1 O2 Cu1 175.2(2) . .
O1 Cu1 O2 C1 5.6(7) 2_656 .
O3 Cu1 O2 C1 -84.1(3) . .
O4 Cu1 O2 C1 85.5(3) 2_656 .
N1 Cu1 O2 C1 177.2(2) . .
Cu1 Cu1 O2 C1 3.3(2) 2_656 .
O4 C12 O3 Cu1 4.5(5) . .
C13 C12 O3 Cu1 -176.8(2) . .
O1 Cu1 O3 C12 -83.5(3) 2_656 .
O2 Cu1 O3 C12 86.0(3) . .
O4 Cu1 O3 C12 6.5(7) 2_656 .
N1 Cu1 O3 C12 -179.4(3) . .
Cu1 Cu1 O3 C12 -0.9(2) 2_656 .
O3 C12 O4 Cu1 -6.7(5) . 2_656
C13 C12 O4 Cu1 174.6(2) . 2_656
O6 C23 O5 Cu2 0.9(6) . .
C24 C23 O5 Cu2 -178.7(2) . .
O8 Cu2 O5 C23 87.1(3) . .
O6 Cu2 O5 C23 12.7(9) 2_667 .
O7 Cu2 O5 C23 -81.9(3) 2_667 .
N2 Cu2 O5 C23 -175.5(3) . .
Cu2 Cu2 O5 C23 1.5(3) 2_667 .
O5 C23 O6 Cu2 -3.9(6) . 2_667
C24 C23 O6 Cu2 175.7(2) . 2_667
O8 C34 O7 Cu2 1.3(6) . 2_667
C35 C34 O7 Cu2 -178.5(2) . 2_667
O7 C34 O8 Cu2 -2.1(6) . .
C35 C34 O8 Cu2 177.7(2) . .
O6 Cu2 O8 C34 85.8(3) 2_667 .
O5 Cu2 O8 C34 -83.5(3) . .
O7 Cu2 O8 C34 4.5(9) 2_667 .
N2 Cu2 O8 C34 -178.6(3) . .
Cu2 Cu2 O8 C34 1.5(3) 2_667 .
